data_2021546
loop_
_publ_author_name
'Bai, Chao'
'Liu, Bin'
'Hu, Huai-Ming'
'Li, Jin-Dian'
'Wang, Xiaofang'
'Xue, Ganglin'

_publ_section_title
;
 Structural investigation of one- and three-dimensional lanthanide(III)
 coordination polymers based on functionalized terpyridine carboxylate and
 aromatic dicarboxylate ligands
;
_journal_coeditor_code QP3023
_journal_issue 4
_journal_name_full 'Acta Crystallographica Section C'
_journal_page_first 422
_journal_page_last 432
_journal_paper_doi 10.1107/S2053229619003437
_journal_volume 75
_journal_year 2019
_chemical_formula_iupac '[Dy (C8 H4 O4) (C22 H14 N3 O2)]'
_chemical_formula_moiety 'C30 H18 Dy N3 O6'
_chemical_formula_sum 'C30 H18 Dy N3 O6'
_chemical_formula_weight 678.97
_chemical_name_systematic
Poly[(\m~2~-benzene-1,4-dicarboxylato)[\m~2~-2-(2,2':6',2''-terpyridin-4'-yl)benzoato]dysprosium(III)]
_space_group_IT_number 15
_space_group_name_Hall '-P 2yc'
_symmetry_cell_setting monoclinic
_symmetry_space_group_name_Hall '-C 2yc'
_symmetry_space_group_name_H-M 'C 1 2/c 1'
_atom_sites_solution_hydrogens geom
_atom_sites_solution_primary direct
_atom_sites_solution_secondary difmap
_audit_creation_method SHELXL-97
_cell_angle_alpha 90.00
_cell_angle_beta 96.748(2)
_cell_angle_gamma 90.00
_cell_formula_units_Z 8
_cell_length_a 24.950(3)
_cell_length_b 10.1942(12)
_cell_length_c 20.145(2)
_cell_measurement_reflns_used 4165
_cell_measurement_temperature 296(2)
_cell_measurement_theta_max 26.08
_cell_measurement_theta_min 2.35
_cell_volume 5088.3(10)
_computing_cell_refinement
;
SMART (Bruker, 2008)
;
_computing_data_collection
;
SMART (Bruker, 2008)
;
_computing_data_reduction
;
SAINT (Bruker, 2008)
;
_computing_molecular_graphics
;
SHELXTL (Sheldrick, 2008)
;
_computing_publication_material
;
SHELXTL (Sheldrick, 2008)
;
_computing_structure_refinement
;
SHELXL2014 (Sheldrick, 2015)
;
_computing_structure_solution
;
SHELXS97 (Sheldrick, 2008)
;
_diffrn_ambient_temperature 296(2)
_diffrn_measured_fraction_theta_full 0.996
_diffrn_measured_fraction_theta_max 0.996
_diffrn_measurement_device_type 'Bruker SMART APEXII CCD area detector'
_diffrn_measurement_method 'phi and omega scans'
_diffrn_radiation_monochromator graphite
_diffrn_radiation_source 'fine-focus sealed tube'
_diffrn_radiation_type MoK\a
_diffrn_radiation_wavelength 0.71073
_diffrn_reflns_av_R_equivalents 0.0356
_diffrn_reflns_av_sigmaI/netI 0.0469
_diffrn_reflns_limit_h_max 22
_diffrn_reflns_limit_h_min -29
_diffrn_reflns_limit_k_max 12
_diffrn_reflns_limit_k_min -12
_diffrn_reflns_limit_l_max 21
_diffrn_reflns_limit_l_min -23
_diffrn_reflns_number 11341
_diffrn_reflns_theta_full 25.05
_diffrn_reflns_theta_max 25.05
_diffrn_reflns_theta_min 2.04
_exptl_absorpt_coefficient_mu 2.989
_exptl_absorpt_correction_T_max 0.679
_exptl_absorpt_correction_T_min 0.625
_exptl_absorpt_correction_type multi-scan
_exptl_absorpt_process_details
;
(SADABS; Sheldrick, 1996)
;
_exptl_crystal_colour organge
_exptl_crystal_density_diffrn 1.773
_exptl_crystal_density_method 'not measured'
_exptl_crystal_description block
_exptl_crystal_F_000 2664
_exptl_crystal_size_max 0.16
_exptl_crystal_size_mid 0.14
_exptl_crystal_size_min 0.13
_refine_diff_density_max 0.985
_refine_diff_density_min -0.536
_refine_ls_extinction_method none
_refine_ls_goodness_of_fit_ref 1.065
_refine_ls_hydrogen_treatment mixed
_refine_ls_matrix_type full
_refine_ls_number_parameters 361
_refine_ls_number_reflns 4480
_refine_ls_number_restraints 0
_refine_ls_restrained_S_all 1.065
_refine_ls_R_factor_all 0.0410
_refine_ls_R_factor_gt 0.0308
_refine_ls_shift/su_max 0.000
_refine_ls_shift/su_mean 0.000
_refine_ls_structure_factor_coef Fsqd
_refine_ls_weighting_details 'calc w=1/[\s^2^(Fo^2^)+(0.0402P)^2^+0.0000P] where P=(Fo^2^+2Fc^2^)/3'
_refine_ls_weighting_scheme calc
_refine_ls_wR_factor_gt 0.0755
_refine_ls_wR_factor_ref 0.0805
_reflns_number_gt 3734
_reflns_number_total 4480
_reflns_threshold_expression >2sigma(I)
_cod_data_source_file qp3023sup1.cif
_cod_data_source_block nw2186_0m
_cod_depositor_comments 'Adding full bibliography for 2021540--2021549.cif.'
_cod_original_sg_symbol_H-M 'C2/c  '
_cod_database_code 2021546
_cod_database_fobs_code 2021546

loop_
_symmetry_equiv_pos_as_xyz
'x, y, z'
'-x, y, -z+1/2'
'x+1/2, y+1/2, z'
'-x+1/2, y+1/2, -z+1/2'
'-x, -y, -z'
'x, -y, z-1/2'
'-x+1/2, -y+1/2, -z'
'x+1/2, -y+1/2, z-1/2'

loop_
_atom_site_type_symbol
_atom_site_label
_atom_site_fract_x
_atom_site_fract_y
_atom_site_fract_z
_atom_site_U_iso_or_equiv
_atom_site_adp_type
_atom_site_calc_flag
_atom_site_refinement_flags
_atom_site_occupancy
_atom_site_symmetry_multiplicity
Dy Dy1 0.346326(8) -0.13155(2) 0.046337(10) 0.02255(9) Uani d . 1 1
N N1 0.42196(15) -0.2805(4) 0.1020(2) 0.0315(9) Uani d . 1 1
N N2 0.44004(14) -0.0255(3) 0.08079(17) 0.0230(8) Uani d . 1 1
N N3 0.35625(15) 0.1151(4) 0.01990(19) 0.0283(9) Uani d . 1 1
O O1 0.60385(14) 0.1170(3) 0.04778(16) 0.0332(8) Uani d . 1 1
O O2 0.63912(16) 0.3113(4) 0.03759(17) 0.0457(10) Uani d . 1 1
O O3 0.27443(13) -0.1041(3) -0.03407(15) 0.0350(8) Uani d . 1 1
O O4 0.20064(13) -0.1991(3) -0.08538(15) 0.0316(8) Uani d . 1 1
O O5 0.28035(13) 0.0081(4) -0.39334(16) 0.0385(9) Uani d . 1 1
O O6 0.35506(13) 0.0806(3) -0.33685(15) 0.0334(8) Uani d . 1 1
C C1 0.4142(2) -0.4092(6) 0.1061(3) 0.0495(15) Uani d . 1 1
H H1 0.3812 -0.4434 0.0879 0.059 Uiso calc R 1 1
C C2 0.4527(3) -0.4947(5) 0.1363(3) 0.0539(17) Uani d . 1 1
H H2 0.4452 -0.5839 0.1388 0.065 Uiso calc R 1 1
C C3 0.5017(3) -0.4466(6) 0.1622(3) 0.0610(18) Uani d . 1 1
H H3 0.5285 -0.5021 0.1821 0.073 Uiso calc R 1 1
C C4 0.5105(2) -0.3140(6) 0.1581(3) 0.0515(16) Uani d . 1 1
H H4 0.5437 -0.2787 0.1750 0.062 Uiso calc R 1 1
C C5 0.46993(19) -0.2325(5) 0.1286(2) 0.0305(11) Uani d . 1 1
C C6 0.47777(18) -0.0881(5) 0.1219(2) 0.0265(10) Uani d . 1 1
C C7 0.52295(18) -0.0242(5) 0.1549(2) 0.0293(11) Uani d . 1 1
H H7 0.5468 -0.0691 0.1859 0.035 Uiso calc R 1 1
C C8 0.53145(17) 0.1050(5) 0.1412(2) 0.0247(10) Uani d . 1 1
C C9 0.49441(18) 0.1678(5) 0.0954(2) 0.0280(11) Uani d . 1 1
H H9 0.4999 0.2545 0.0836 0.034 Uiso calc R 1 1
C C10 0.44881(18) 0.1005(5) 0.0672(2) 0.0257(10) Uani d . 1 1
C C11 0.40508(19) 0.1721(5) 0.0248(2) 0.0277(11) Uani d . 1 1
C C12 0.4133(2) 0.2912(5) -0.0039(3) 0.0461(15) Uani d . 1 1
H H12 0.4479 0.3260 -0.0016 0.055 Uiso calc R 1 1
C C13 0.3703(3) 0.3593(6) -0.0360(3) 0.0539(17) Uani d . 1 1
H H13 0.3753 0.4407 -0.0553 0.065 Uiso calc R 1 1
C C14 0.3199(2) 0.3046(6) -0.0392(3) 0.0464(14) Uani d . 1 1
H H14 0.2898 0.3488 -0.0598 0.056 Uiso calc R 1 1
C C15 0.3149(2) 0.1841(5) -0.0114(3) 0.0378(12) Uani d . 1 1
H H15 0.2806 0.1472 -0.0142 0.045 Uiso calc R 1 1
C C16 0.57650(18) 0.1818(5) 0.1778(2) 0.0246(10) Uani d . 1 1
C C17 0.58073(19) 0.1868(5) 0.2477(2) 0.0338(12) Uani d . 1 1
H H17 0.5568 0.1391 0.2703 0.041 Uiso calc R 1 1
C C18 0.6205(2) 0.2624(5) 0.2834(2) 0.0370(12) Uani d . 1 1
H H18 0.6239 0.2636 0.3299 0.044 Uiso calc R 1 1
C C19 0.6548(2) 0.3355(5) 0.2494(3) 0.0406(13) Uani d . 1 1
H H19 0.6805 0.3890 0.2731 0.049 Uiso calc R 1 1
C C20 0.6515(2) 0.3301(5) 0.1807(2) 0.0326(12) Uani d . 1 1
H H20 0.6754 0.3790 0.1586 0.039 Uiso calc R 1 1
C C21 0.61302(18) 0.2531(4) 0.1444(2) 0.0246(10) Uani d . 1 1
C C22 0.61791(18) 0.2278(5) 0.0715(2) 0.0298(11) Uani d . 1 1
C C23 0.24330(18) -0.1341(4) -0.0852(2) 0.0243(10) Uani d . 1 1
C C24 0.25762(18) -0.0867(5) -0.1518(2) 0.0253(10) Uani d . 1 1
C C25 0.30001(19) 0.0003(5) -0.1542(2) 0.0306(11) Uani d . 1 1
H H25 0.3180 0.0336 -0.1148 0.037 Uiso calc R 1 1
C C26 0.31566(18) 0.0376(5) -0.2148(2) 0.0286(11) Uani d . 1 1
H H26 0.3444 0.0954 -0.2160 0.034 Uiso calc R 1 1
C C27 0.28887(18) -0.0107(4) -0.2739(2) 0.0246(10) Uani d . 1 1
C C28 0.24571(19) -0.0952(5) -0.2722(2) 0.0286(11) Uani d . 1 1
H H28 0.2273 -0.1268 -0.3118 0.034 Uiso calc R 1 1
C C29 0.22991(19) -0.1328(4) -0.2115(2) 0.0275(11) Uani d . 1 1
H H29 0.2007 -0.1891 -0.2104 0.033 Uiso calc R 1 1
C C30 0.30904(19) 0.0276(5) -0.3391(2) 0.0278(11) Uani d . 1 1

loop_
_atom_site_aniso_label
_atom_site_aniso_U_11
_atom_site_aniso_U_22
_atom_site_aniso_U_33
_atom_site_aniso_U_12
_atom_site_aniso_U_13
_atom_site_aniso_U_23
Dy1 0.02311(13) 0.02965(15) 0.01602(13) -0.00540(9) 0.00712(9) -0.00222(9)
N1 0.031(2) 0.025(2) 0.040(2) -0.0024(18) 0.0106(19) -0.0066(18)
N2 0.025(2) 0.025(2) 0.020(2) -0.0018(16) 0.0055(16) -0.0005(16)
N3 0.028(2) 0.032(2) 0.025(2) 0.0046(18) 0.0040(17) -0.0002(17)
O1 0.0375(19) 0.036(2) 0.0279(19) -0.0092(16) 0.0115(15) -0.0100(16)
O2 0.066(3) 0.040(2) 0.035(2) -0.012(2) 0.0223(19) -0.0012(18)
O3 0.0325(19) 0.056(2) 0.0162(17) -0.0112(16) 0.0006(14) 0.0047(16)
O4 0.0306(18) 0.040(2) 0.0247(18) -0.0121(16) 0.0077(15) 0.0055(15)
O5 0.040(2) 0.058(2) 0.0175(18) -0.0091(18) 0.0041(15) 0.0012(16)
O6 0.0279(18) 0.050(2) 0.0235(18) -0.0010(16) 0.0069(14) 0.0105(16)
C1 0.047(3) 0.038(3) 0.065(4) -0.010(3) 0.015(3) -0.003(3)
C2 0.059(4) 0.022(3) 0.084(5) 0.003(3) 0.024(4) 0.007(3)
C3 0.061(4) 0.036(4) 0.082(5) 0.006(3) -0.006(4) 0.011(3)
C4 0.046(4) 0.039(3) 0.066(4) -0.003(3) -0.007(3) 0.006(3)
C5 0.038(3) 0.025(3) 0.030(3) 0.000(2) 0.007(2) 0.001(2)
C6 0.025(2) 0.028(3) 0.028(3) 0.000(2) 0.009(2) 0.001(2)
C7 0.024(2) 0.034(3) 0.029(3) 0.002(2) 0.001(2) 0.002(2)
C8 0.019(2) 0.034(3) 0.023(2) -0.004(2) 0.0104(19) -0.007(2)
C9 0.026(3) 0.028(3) 0.031(3) -0.003(2) 0.008(2) 0.001(2)
C10 0.025(2) 0.032(3) 0.021(2) -0.003(2) 0.0078(19) -0.001(2)
C11 0.029(3) 0.030(3) 0.023(3) 0.001(2) 0.003(2) -0.002(2)
C12 0.047(3) 0.035(3) 0.053(4) -0.014(3) -0.009(3) 0.009(3)
C13 0.065(4) 0.039(4) 0.054(4) 0.000(3) -0.010(3) 0.016(3)
C14 0.053(4) 0.045(4) 0.039(3) 0.015(3) -0.004(3) 0.002(3)
C15 0.035(3) 0.045(3) 0.032(3) 0.004(2) -0.001(2) -0.004(2)
C16 0.025(2) 0.026(2) 0.024(2) 0.000(2) 0.006(2) -0.004(2)
C17 0.029(3) 0.049(3) 0.025(3) 0.000(2) 0.011(2) -0.003(2)
C18 0.041(3) 0.046(3) 0.023(3) 0.000(3) 0.001(2) -0.009(2)
C19 0.044(3) 0.040(3) 0.035(3) -0.009(3) -0.004(3) -0.018(2)
C20 0.031(3) 0.035(3) 0.032(3) -0.013(2) 0.008(2) -0.002(2)
C21 0.027(2) 0.025(3) 0.023(2) 0.000(2) 0.007(2) -0.003(2)
C22 0.027(3) 0.036(3) 0.027(3) -0.002(2) 0.007(2) 0.002(2)
C23 0.023(2) 0.032(3) 0.018(2) 0.001(2) 0.0049(19) 0.001(2)
C24 0.025(2) 0.033(3) 0.018(2) -0.004(2) 0.0042(19) 0.0034(19)
C25 0.033(3) 0.039(3) 0.019(2) -0.007(2) 0.001(2) 0.004(2)
C26 0.026(3) 0.037(3) 0.025(3) -0.008(2) 0.009(2) 0.004(2)
C27 0.028(2) 0.030(3) 0.017(2) 0.004(2) 0.0067(19) 0.0033(19)
C28 0.032(3) 0.036(3) 0.017(2) -0.003(2) 0.001(2) 0.002(2)
C29 0.028(2) 0.032(3) 0.023(2) -0.007(2) 0.004(2) -0.002(2)
C30 0.030(3) 0.033(3) 0.021(3) 0.004(2) 0.009(2) 0.005(2)

loop_
_atom_type_symbol
_atom_type_description
_atom_type_scat_dispersion_real
_atom_type_scat_dispersion_imag
_atom_type_scat_source
C C 0.0033 0.0016 'International Tables Vol C Tables 4.2.6.8 and 6.1.1.4'
H H 0.0000 0.0000 'International Tables Vol C Tables 4.2.6.8 and 6.1.1.4'
N N 0.0061 0.0033 'International Tables Vol C Tables 4.2.6.8 and 6.1.1.4'
O O 0.0106 0.0060 'International Tables Vol C Tables 4.2.6.8 and 6.1.1.4'
Dy Dy -0.1892 4.4098 'International Tables Vol C Tables 4.2.6.8 and 6.1.1.4'

loop_
_geom_angle_atom_site_label_1
_geom_angle_atom_site_label_2
_geom_angle_atom_site_label_3
_geom_angle_site_symmetry_1
_geom_angle_site_symmetry_3
_geom_angle
O4 Dy1 O3 7_545 . 86.84(11)
O4 Dy1 O1 7_545 5_655 131.09(11)
O3 Dy1 O1 . 5_655 82.44(11)
O4 Dy1 O6 7_545 6_556 79.42(11)
O3 Dy1 O6 . 6_556 129.96(11)
O1 Dy1 O6 5_655 6_556 140.36(11)
O4 Dy1 O5 7_545 6_556 79.55(12)
O3 Dy1 O5 . 6_556 77.07(11)
O1 Dy1 O5 5_655 6_556 142.03(11)
O6 Dy1 O5 6_556 6_556 53.25(11)
O4 Dy1 O2 7_545 5_655 78.65(12)
O3 Dy1 O2 . 5_655 77.25(13)
O1 Dy1 O2 5_655 5_655 52.44(11)
O6 Dy1 O2 6_556 5_655 143.56(12)
O5 Dy1 O2 6_556 5_655 146.98(12)
O4 Dy1 N1 7_545 . 77.47(12)
O3 Dy1 N1 . . 148.64(13)
O1 Dy1 N1 5_655 . 87.65(12)
O6 Dy1 N1 6_556 . 73.91(12)
O5 Dy1 N1 6_556 . 125.21(12)
O2 Dy1 N1 5_655 . 73.16(13)
O4 Dy1 N3 7_545 . 150.80(12)
O3 Dy1 N3 . . 79.72(12)
O1 Dy1 N3 5_655 . 72.86(11)
O6 Dy1 N3 6_556 . 89.51(12)
O5 Dy1 N3 6_556 . 72.26(12)
O2 Dy1 N3 5_655 . 122.52(12)
N1 Dy1 N3 . . 125.44(12)
O4 Dy1 N2 7_545 . 135.00(11)
O3 Dy1 N2 . . 138.16(11)
O1 Dy1 N2 5_655 . 69.53(11)
O6 Dy1 N2 6_556 . 70.84(11)
O5 Dy1 N2 6_556 . 106.54(11)
O2 Dy1 N2 5_655 . 106.42(11)
N1 Dy1 N2 . . 62.48(12)
N3 Dy1 N2 . . 62.97(12)
O4 Dy1 C30 7_545 6_556 76.58(13)
O3 Dy1 C30 . 6_556 103.21(13)
O1 Dy1 C30 5_655 6_556 152.30(12)
O6 Dy1 C30 6_556 6_556 26.81(12)
O5 Dy1 C30 6_556 6_556 26.54(12)
O2 Dy1 C30 5_655 6_556 155.15(12)
N1 Dy1 C30 . 6_556 99.34(13)
N3 Dy1 C30 . 6_556 81.41(13)
N2 Dy1 C30 . 6_556 89.89(12)
O4 Dy1 C22 7_545 5_655 104.74(13)
O3 Dy1 C22 . 5_655 75.22(13)
O1 Dy1 C22 5_655 5_655 26.51(12)
O6 Dy1 C22 6_556 5_655 154.81(12)
O5 Dy1 C22 6_556 5_655 151.63(12)
O2 Dy1 C22 5_655 5_655 26.36(12)
N1 Dy1 C22 . 5_655 82.68(13)
N3 Dy1 C22 . 5_655 96.77(13)
N2 Dy1 C22 . 5_655 90.33(12)
C30 Dy1 C22 6_556 5_655 177.82(14)
C1 N1 C5 . . 117.6(4)
C1 N1 Dy1 . . 120.3(3)
C5 N1 Dy1 . . 122.1(3)
C10 N2 C6 . . 117.7(4)
C10 N2 Dy1 . . 120.6(3)
C6 N2 Dy1 . . 120.8(3)
C15 N3 C11 . . 116.6(4)
C15 N3 Dy1 . . 121.2(3)
C11 N3 Dy1 . . 120.9(3)
C22 O1 Dy1 . 5_655 95.6(3)
C22 O2 Dy1 . 5_655 88.6(3)
C23 O3 Dy1 . . 155.6(3)
C23 O4 Dy1 . 7_545 150.5(3)
C30 O5 Dy1 . 6 90.1(3)
C30 O6 Dy1 . 6 94.5(3)
N1 C1 C2 . . 123.4(5)
N1 C1 H1 . . 118.3
C2 C1 H1 . . 118.3
C3 C2 C1 . . 119.1(5)
C3 C2 H2 . . 120.5
C1 C2 H2 . . 120.5
C2 C3 C4 . . 118.3(6)
C2 C3 H3 . . 120.9
C4 C3 H3 . . 120.9
C3 C4 C5 . . 120.1(5)
C3 C4 H4 . . 119.9
C5 C4 H4 . . 119.9
N1 C5 C4 . . 121.5(5)
N1 C5 C6 . . 116.2(4)
C4 C5 C6 . . 122.2(5)
N2 C6 C7 . . 122.7(4)
N2 C6 C5 . . 115.8(4)
C7 C6 C5 . . 121.4(4)
C8 C7 C6 . . 119.1(4)
C8 C7 H7 . . 120.4
C6 C7 H7 . . 120.4
C7 C8 C9 . . 118.3(4)
C7 C8 C16 . . 122.1(4)
C9 C8 C16 . . 119.5(4)
C8 C9 C10 . . 119.6(4)
C8 C9 H9 . . 120.2
C10 C9 H9 . . 120.2
N2 C10 C9 . . 122.4(4)
N2 C10 C11 . . 117.4(4)
C9 C10 C11 . . 120.0(4)
N3 C11 C12 . . 122.1(5)
N3 C11 C10 . . 115.2(4)
C12 C11 C10 . . 122.6(4)
C11 C12 C13 . . 119.9(5)
C11 C12 H12 . . 120.0
C13 C12 H12 . . 120.0
C14 C13 C12 . . 118.6(5)
C14 C13 H13 . . 120.7
C12 C13 H13 . . 120.7
C15 C14 C13 . . 118.3(5)
C15 C14 H14 . . 120.8
C13 C14 H14 . . 120.8
N3 C15 C14 . . 124.3(5)
N3 C15 H15 . . 117.8
C14 C15 H15 . . 117.8
C21 C16 C17 . . 119.3(4)
C21 C16 C8 . . 122.0(4)
C17 C16 C8 . . 118.6(4)
C18 C17 C16 . . 120.4(5)
C18 C17 H17 . . 119.8
C16 C17 H17 . . 119.8
C19 C18 C17 . . 119.3(5)
C19 C18 H18 . . 120.3
C17 C18 H18 . . 120.3
C18 C19 C20 . . 120.8(5)
C18 C19 H19 . . 119.6
C20 C19 H19 . . 119.6
C19 C20 C21 . . 120.7(5)
C19 C20 H20 . . 119.7
C21 C20 H20 . . 119.7
C20 C21 C16 . . 119.4(4)
C20 C21 C22 . . 118.8(4)
C16 C21 C22 . . 120.8(4)
O2 C22 O1 . . 121.4(4)
O2 C22 C21 . . 120.3(4)
O1 C22 C21 . . 118.1(4)
O2 C22 Dy1 . 5_655 65.0(3)
O1 C22 Dy1 . 5_655 57.9(2)
C21 C22 Dy1 . 5_655 162.1(3)
O3 C23 O4 . . 125.1(4)
O3 C23 C24 . . 117.7(4)
O4 C23 C24 . . 117.2(4)
C25 C24 C29 . . 119.3(4)
C25 C24 C23 . . 119.8(4)
C29 C24 C23 . . 120.9(4)
C26 C25 C24 . . 120.3(4)
C26 C25 H25 . . 119.8
C24 C25 H25 . . 119.8
C25 C26 C27 . . 120.3(4)
C25 C26 H26 . . 119.8
C27 C26 H26 . . 119.8
C28 C27 C26 . . 119.9(4)
C28 C27 C30 . . 121.4(4)
C26 C27 C30 . . 118.6(4)
C27 C28 C29 . . 119.9(4)
C27 C28 H28 . . 120.1
C29 C28 H28 . . 120.1
C28 C29 C24 . . 120.3(4)
C28 C29 H29 . . 119.9
C24 C29 H29 . . 119.9
O5 C30 O6 . . 121.6(4)
O5 C30 C27 . . 120.2(4)
O6 C30 C27 . . 118.1(4)
O5 C30 Dy1 . 6 63.3(2)
O6 C30 Dy1 . 6 58.6(2)
C27 C30 Dy1 . 6 172.6(3)

loop_
_geom_bond_atom_site_label_1
_geom_bond_atom_site_label_2
_geom_bond_site_symmetry_2
_geom_bond_distance
Dy1 O4 7_545 2.278(3)
Dy1 O3 . 2.288(3)
Dy1 O1 5_655 2.391(3)
Dy1 O6 6_556 2.395(3)
Dy1 O5 6_556 2.498(3)
Dy1 O2 5_655 2.548(4)
Dy1 N1 . 2.574(4)
Dy1 N3 . 2.588(4)
Dy1 N2 . 2.595(4)
Dy1 C30 6_556 2.795(4)
Dy1 C22 5_655 2.810(5)
N1 C1 . 1.330(7)
N1 C5 . 1.345(6)
N2 C10 . 1.337(6)
N2 C6 . 1.340(6)
N3 C15 . 1.342(6)
N3 C11 . 1.343(6)
O1 C22 . 1.260(6)
O1 Dy1 5_655 2.391(3)
O2 C22 . 1.248(6)
O2 Dy1 5_655 2.548(4)
O3 C23 . 1.253(5)
O4 C23 . 1.253(5)
O4 Dy1 7_545 2.278(3)
O5 C30 . 1.249(5)
O5 Dy1 6 2.498(3)
O6 C30 . 1.265(5)
O6 Dy1 6 2.395(3)
C1 C2 . 1.383(8)
C1 H1 . 0.9300
C2 C3 . 1.364(8)
C2 H2 . 0.9300
C3 C4 . 1.374(8)
C3 H3 . 0.9300
C4 C5 . 1.387(7)
C4 H4 . 0.9300
C5 C6 . 1.493(7)
C6 C7 . 1.401(6)
C7 C8 . 1.368(6)
C7 H7 . 0.9300
C8 C9 . 1.384(7)
C8 C16 . 1.492(6)
C9 C10 . 1.392(6)
C9 H9 . 0.9300
C10 C11 . 1.495(7)
C11 C12 . 1.370(7)
C12 C13 . 1.375(8)
C12 H12 . 0.9300
C13 C14 . 1.370(8)
C13 H13 . 0.9300
C14 C15 . 1.362(8)
C14 H14 . 0.9300
C15 H15 . 0.9300
C16 C21 . 1.398(6)
C16 C17 . 1.399(6)
C17 C18 . 1.389(7)
C17 H17 . 0.9300
C18 C19 . 1.376(7)
C18 H18 . 0.9300
C19 C20 . 1.378(7)
C19 H19 . 0.9300
C20 C21 . 1.382(6)
C20 H20 . 0.9300
C21 C22 . 1.509(6)
C22 Dy1 5_655 2.810(5)
C23 C24 . 1.508(6)
C24 C25 . 1.385(6)
C24 C29 . 1.396(6)
C25 C26 . 1.377(6)
C25 H25 . 0.9300
C26 C27 . 1.386(6)
C26 H26 . 0.9300
C27 C28 . 1.383(6)
C27 C30 . 1.513(6)
C28 C29 . 1.383(6)
C28 H28 . 0.9300
C29 H29 . 0.9300
C30 Dy1 6 2.795(4)

loop_
_geom_torsion_atom_site_label_1
_geom_torsion_atom_site_label_2
_geom_torsion_atom_site_label_3
_geom_torsion_atom_site_label_4
_geom_torsion_site_symmetry_1
_geom_torsion_site_symmetry_4
_geom_torsion
O4 Dy1 N1 C1 7_545 . 28.0(4)
O3 Dy1 N1 C1 . . -33.8(5)
O1 Dy1 N1 C1 5_655 . -105.1(4)
O6 Dy1 N1 C1 6_556 . 110.4(4)
O5 Dy1 N1 C1 6_556 . 95.4(4)
O2 Dy1 N1 C1 5_655 . -53.8(4)
N3 Dy1 N1 C1 . . -172.1(4)
N2 Dy1 N1 C1 . . -173.2(4)
C30 Dy1 N1 C1 6_556 . 101.8(4)
C22 Dy1 N1 C1 5_655 . -79.0(4)
O4 Dy1 N1 C5 7_545 . -150.9(4)
O3 Dy1 N1 C5 . . 147.3(3)
O1 Dy1 N1 C5 5_655 . 76.0(4)
O6 Dy1 N1 C5 6_556 . -68.5(4)
O5 Dy1 N1 C5 6_556 . -83.5(4)
O2 Dy1 N1 C5 5_655 . 127.3(4)
N3 Dy1 N1 C5 . . 9.0(4)
N2 Dy1 N1 C5 . . 7.9(3)
C30 Dy1 N1 C5 6_556 . -77.1(4)
C22 Dy1 N1 C5 5_655 . 102.1(4)
O4 Dy1 N2 C10 7_545 . -153.0(3)
O3 Dy1 N2 C10 . . 27.6(4)
O1 Dy1 N2 C10 5_655 . 78.8(3)
O6 Dy1 N2 C10 6_556 . -101.5(3)
O5 Dy1 N2 C10 6_556 . -61.3(3)
O2 Dy1 N2 C10 5_655 . 116.7(3)
N1 Dy1 N2 C10 . . 177.1(4)
N3 Dy1 N2 C10 . . -1.9(3)
C30 Dy1 N2 C10 6_556 . -82.3(3)
C22 Dy1 N2 C10 5_655 . 95.6(3)
O4 Dy1 N2 C6 7_545 . 15.9(4)
O3 Dy1 N2 C6 . . -163.4(3)
O1 Dy1 N2 C6 5_655 . -112.3(3)
O6 Dy1 N2 C6 6_556 . 67.4(3)
O5 Dy1 N2 C6 6_556 . 107.6(3)
O2 Dy1 N2 C6 5_655 . -74.3(3)
N1 Dy1 N2 C6 . . -14.0(3)
N3 Dy1 N2 C6 . . 167.0(4)
C30 Dy1 N2 C6 6_556 . 86.6(3)
C22 Dy1 N2 C6 5_655 . -95.5(3)
O4 Dy1 N3 C15 7_545 . -45.6(5)
O3 Dy1 N3 C15 . . 18.3(4)
O1 Dy1 N3 C15 5_655 . 103.5(4)
O6 Dy1 N3 C15 6_556 . -112.5(4)
O5 Dy1 N3 C15 6_556 . -61.3(4)
O2 Dy1 N3 C15 5_655 . 85.9(4)
N1 Dy1 N3 C15 . . 177.7(3)
N2 Dy1 N3 C15 . . 178.8(4)
C30 Dy1 N3 C15 6_556 . -86.9(4)
C22 Dy1 N3 C15 5_655 . 91.9(4)
O4 Dy1 N3 C11 7_545 . 147.6(3)
O3 Dy1 N3 C11 . . -148.4(4)
O1 Dy1 N3 C11 5_655 . -63.2(3)
O6 Dy1 N3 C11 6_556 . 80.7(3)
O5 Dy1 N3 C11 6_556 . 132.0(4)
O2 Dy1 N3 C11 5_655 . -80.9(4)
N1 Dy1 N3 C11 . . 11.0(4)
N2 Dy1 N3 C11 . . 12.1(3)
C30 Dy1 N3 C11 6_556 . 106.4(4)
C22 Dy1 N3 C11 5_655 . -74.8(3)
O4 Dy1 O3 C23 7_545 . -69.4(7)
O1 Dy1 O3 C23 5_655 . 62.8(7)
O6 Dy1 O3 C23 6_556 . -142.8(7)
O5 Dy1 O3 C23 6_556 . -149.4(7)
O2 Dy1 O3 C23 5_655 . 9.7(7)
N1 Dy1 O3 C23 . . -9.9(8)
N3 Dy1 O3 C23 . . 136.6(7)
N2 Dy1 O3 C23 . . 110.2(7)
C30 Dy1 O3 C23 6_556 . -144.8(7)
C22 Dy1 O3 C23 5_655 . 36.8(7)
C5 N1 C1 C2 . . 0.0(8)
Dy1 N1 C1 C2 . . -178.9(5)
N1 C1 C2 C3 . . -1.3(10)
C1 C2 C3 C4 . . 0.9(10)
C2 C3 C4 C5 . . 0.6(10)
C1 N1 C5 C4 . . 1.5(7)
Dy1 N1 C5 C4 . . -179.5(4)
C1 N1 C5 C6 . . 178.7(4)
Dy1 N1 C5 C6 . . -2.3(6)
C3 C4 C5 N1 . . -1.9(9)
C3 C4 C5 C6 . . -178.9(5)
C10 N2 C6 C7 . . 5.6(6)
Dy1 N2 C6 C7 . . -163.6(3)
C10 N2 C6 C5 . . -172.3(4)
Dy1 N2 C6 C5 . . 18.5(5)
N1 C5 C6 N2 . . -10.5(6)
C4 C5 C6 N2 . . 166.7(5)
N1 C5 C6 C7 . . 171.6(4)
C4 C5 C6 C7 . . -11.3(7)
N2 C6 C7 C8 . . -5.2(7)
C5 C6 C7 C8 . . 172.6(4)
C6 C7 C8 C9 . . 0.8(7)
C6 C7 C8 C16 . . 175.7(4)
C7 C8 C9 C10 . . 2.8(7)
C16 C8 C9 C10 . . -172.3(4)
C6 N2 C10 C9 . . -1.8(6)
Dy1 N2 C10 C9 . . 167.5(3)
C6 N2 C10 C11 . . -176.3(4)
Dy1 N2 C10 C11 . . -7.0(5)
C8 C9 C10 N2 . . -2.4(7)
C8 C9 C10 C11 . . 171.9(4)
C15 N3 C11 C12 . . -3.7(7)
Dy1 N3 C11 C12 . . 163.6(4)
C15 N3 C11 C10 . . 172.6(4)
Dy1 N3 C11 C10 . . -20.1(5)
N2 C10 C11 N3 . . 17.6(6)
C9 C10 C11 N3 . . -157.0(4)
N2 C10 C11 C12 . . -166.1(5)
C9 C10 C11 C12 . . 19.3(7)
N3 C11 C12 C13 . . 3.3(8)
C10 C11 C12 C13 . . -172.7(5)
C11 C12 C13 C14 . . -0.7(9)
C12 C13 C14 C15 . . -1.3(9)
C11 N3 C15 C14 . . 1.6(7)
Dy1 N3 C15 C14 . . -165.7(4)
C13 C14 C15 N3 . . 0.8(9)
C7 C8 C16 C21 . . 127.9(5)
C9 C8 C16 C21 . . -57.2(6)
C7 C8 C16 C17 . . -54.8(6)
C9 C8 C16 C17 . . 120.1(5)
C21 C16 C17 C18 . . 0.5(7)
C8 C16 C17 C18 . . -176.8(4)
C16 C17 C18 C19 . . 1.8(8)
C17 C18 C19 C20 . . -2.6(8)
C18 C19 C20 C21 . . 1.1(8)
C19 C20 C21 C16 . . 1.2(7)
C19 C20 C21 C22 . . -167.5(5)
C17 C16 C21 C20 . . -2.0(7)
C8 C16 C21 C20 . . 175.3(4)
C17 C16 C21 C22 . . 166.4(4)
C8 C16 C21 C22 . . -16.3(7)
Dy1 O2 C22 O1 5_655 . -13.9(5)
Dy1 O2 C22 C21 5_655 . 160.6(4)
Dy1 O1 C22 O2 5_655 . 14.9(5)
Dy1 O1 C22 C21 5_655 . -159.8(4)
C20 C21 C22 O2 . . -30.3(7)
C16 C21 C22 O2 . . 161.2(5)
C20 C21 C22 O1 . . 144.4(5)
C16 C21 C22 O1 . . -24.1(7)
C20 C21 C22 Dy1 . 5_655 72.3(12)
C16 C21 C22 Dy1 . 5_655 -96.2(11)
Dy1 O3 C23 O4 . . 91.4(8)
Dy1 O3 C23 C24 . . -89.7(8)
Dy1 O4 C23 O3 7_545 . -40.6(9)
Dy1 O4 C23 C24 7_545 . 140.5(5)
O3 C23 C24 C25 . . -7.9(7)
O4 C23 C24 C25 . . 171.2(4)
O3 C23 C24 C29 . . 169.9(4)
O4 C23 C24 C29 . . -11.1(7)
C29 C24 C25 C26 . . -2.0(7)
C23 C24 C25 C26 . . 175.8(4)
C24 C25 C26 C27 . . 0.5(8)
C25 C26 C27 C28 . . 0.9(7)
C25 C26 C27 C30 . . -177.1(4)
C26 C27 C28 C29 . . -0.9(7)
C30 C27 C28 C29 . . 177.1(4)
C27 C28 C29 C24 . . -0.6(7)
C25 C24 C29 C28 . . 2.0(7)
C23 C24 C29 C28 . . -175.8(4)
Dy1 O5 C30 O6 6 . -6.6(5)
Dy1 O5 C30 C27 6 . 172.6(4)
Dy1 O6 C30 O5 6 . 6.9(5)
Dy1 O6 C30 C27 6 . -172.3(4)
C28 C27 C30 O5 . . 16.1(7)
C26 C27 C30 O5 . . -165.9(4)
C28 C27 C30 O6 . . -164.6(4)
C26 C27 C30 O6 . . 13.4(7)
C28 C27 C30 Dy1 . 6 133(2)
C26 C27 C30 Dy1 . 6 -49(3)
